data_7014934
loop_
_publ_author_name
'Deacon, Glen B.'
'Junk, Peter C.'
'Urbatsch, Aron'

_publ_section_title
;
 Divalent metal complexes (Ca, Sr, Ba, Yb) of the unsymmetrical
 3-(2'-thienyl)-5-(trifluoromethyl)pyrazolate ligand.
;
_journal_issue 7
_journal_name_full 'Dalton transactions (Cambridge, England : 2003)'
_journal_page_first 1601
_journal_page_last 1609
_journal_paper_doi 10.1039/c0dt01289k
_journal_volume 40
_journal_year 2011
_chemical_formula_moiety
;
C24 H28 F6 N4 O4 S2 Sr
;
_chemical_formula_sum 'C24 H28 F6 N4 O4 S2 Sr'
_chemical_formula_weight 702.24
_chemical_name_common (Sr(ttfpz)2(dme)2)
_chemical_name_systematic
;
[Sr(ttfpz)2(dme)2]
;
_space_group_IT_number 14
_symmetry_cell_setting monoclinic
_symmetry_space_group_name_Hall '-P 2yn'
_symmetry_space_group_name_H-M 'P 1 21/n 1'
_atom_sites_solution_hydrogens geom
_atom_sites_solution_primary direct
_atom_sites_solution_secondary difmap
_audit_creation_method SHELXL-97
_cell_angle_alpha 90.00
_cell_angle_beta 98.82(3)
_cell_angle_gamma 90.00
_cell_formula_units_Z 4
_cell_length_a 7.9180(16)
_cell_length_b 19.131(4)
_cell_length_c 19.896(4)
_cell_measurement_reflns_used 13014
_cell_measurement_temperature 173(1)
_cell_measurement_theta_max 27.50
_cell_measurement_theta_min 2.33
_cell_volume 2978.2(11)
_computing_cell_refinement 'Bruker SMART (Bruker)'
_computing_data_collection 'Bruker SMART (Bruker)'
_computing_data_reduction 'Bruker SAINT (Bruker)'
_computing_molecular_graphics 'X-Seed (Barbour, 1999)'
_computing_publication_material 'CIFTAB (Sheldrick, 1997)'
_computing_structure_refinement 'SHELXL-97 (Sheldrick, 1997)'
_computing_structure_solution 'SHELXS-97 (Sheldrick, 1990)'
_diffrn_ambient_temperature 173(1)
_diffrn_measured_fraction_theta_full 0.981
_diffrn_measured_fraction_theta_max 0.955
_diffrn_measurement_device_type 'Bruker X8 Apex II CCD'
_diffrn_measurement_method 'phi and omega scans'
_diffrn_radiation_monochromator graphite
_diffrn_radiation_source 'fine-focus sealed tube'
_diffrn_radiation_type MoK\a
_diffrn_radiation_wavelength 0.71073
_diffrn_reflns_av_R_equivalents 0.0000
_diffrn_reflns_av_sigmaI/netI 0.1715
_diffrn_reflns_limit_h_max 10
_diffrn_reflns_limit_h_min -10
_diffrn_reflns_limit_k_max 25
_diffrn_reflns_limit_k_min 0
_diffrn_reflns_limit_l_max 26
_diffrn_reflns_limit_l_min 0
_diffrn_reflns_number 13014
_diffrn_reflns_theta_full 27.50
_diffrn_reflns_theta_max 28.55
_diffrn_reflns_theta_min 2.33
_diffrn_standards_number 0
_exptl_absorpt_coefficient_mu 2.025
_exptl_absorpt_correction_T_max 0.8630
_exptl_absorpt_correction_T_min 0.5376
_exptl_absorpt_correction_type multi-scan
_exptl_absorpt_process_details SADABS
_exptl_crystal_colour coulourless
_exptl_crystal_density_diffrn 1.566
_exptl_crystal_density_method 'not measured'
_exptl_crystal_description needle
_exptl_crystal_F_000 1424
_exptl_crystal_size_max 0.35
_exptl_crystal_size_mid 0.08
_exptl_crystal_size_min 0.08
_refine_diff_density_max 0.708
_refine_diff_density_min -1.488
_refine_diff_density_rms 0.163
_refine_ls_extinction_expression Fc^*^=kFc[1+0.001xFc^2^\l^3^/sin(2\q)]^-1/4^
_refine_ls_extinction_method none
_refine_ls_goodness_of_fit_ref 1.080
_refine_ls_hydrogen_treatment constr
_refine_ls_matrix_type full
_refine_ls_number_parameters 375
_refine_ls_number_reflns 13019
_refine_ls_number_restraints 0
_refine_ls_restrained_S_all 1.080
_refine_ls_R_factor_all 0.1598
_refine_ls_R_factor_gt 0.0983
_refine_ls_shift/su_max 0.000
_refine_ls_shift/su_mean 0.000
_refine_ls_structure_factor_coef Fsqd
_refine_ls_weighting_details 'calc w=1/[\s^2^(Fo^2^)+(0.2000P)^2^+0.0000P] where P=(Fo^2^+2Fc^2^)/3'
_refine_ls_weighting_scheme calc
_refine_ls_wR_factor_gt 0.1889
_refine_ls_wR_factor_ref 0.2119
_reflns_number_gt 8145
_reflns_number_total 13019
_reflns_threshold_expression >2sigma(I)
_cod_data_source_file C0DT01289K.TXT
_cod_data_source_block compound6
_cod_depositor_comments
;
The following automatic conversions were performed:
'_exptl_absorpt_correction_type' value 'Multi-scan' changed to
'multi-scan' according to
'/home/saulius/struct/CIF-dictionaries/cif_core.dic' dictionary named
'cif_core.dic' version 2.4.1 from 2010-06-29.

Automatic conversion script
Id: cif_fix_enum 1555 2011-01-17 13:19:09Z saulius 
;
_cod_original_cell_volume 2978.2(10)
_cod_original_sg_symbol_H-M P21/n
_cod_database_code 7014934

loop_
_symmetry_equiv_pos_as_xyz
'x, y, z'
'-x+1/2, y+1/2, -z+1/2'
'-x, -y, -z'
'x-1/2, -y-1/2, z-1/2'

loop_
_atom_site_label
_atom_site_type_symbol
_atom_site_fract_x
_atom_site_fract_y
_atom_site_fract_z
_atom_site_U_iso_or_equiv
_atom_site_adp_type
_atom_site_occupancy
_atom_site_symmetry_multiplicity
_atom_site_calc_flag
_atom_site_refinement_flags
_atom_site_disorder_assembly
_atom_site_disorder_group
Sr1 Sr 0.51837(7) 0.08082(3) 0.30296(2) 0.01748(14) Uani 1 1 d . . .
S1 S 0.3198(2) 0.25417(9) 0.44107(8) 0.0374(5) Uani 1 1 d . . .
S2 S 0.7070(2) 0.01164(10) 0.10176(8) 0.0371(4) Uani 1 1 d . . .
F1 F 0.2695(8) 0.2905(3) 0.0922(2) 0.101(2) Uani 1 1 d . . .
F2 F 0.1189(7) 0.1984(3) 0.0952(2) 0.0854(17) Uani 1 1 d . . .
F3 F 0.3854(6) 0.1900(3) 0.0977(2) 0.0689(15) Uani 1 1 d . . .
F4 F 0.8042(9) -0.2000(3) 0.3864(3) 0.120(3) Uani 1 1 d . . .
F5 F 0.6242(7) -0.1340(4) 0.4167(3) 0.123(3) Uani 1 1 d . . .
F6 F 0.8794(8) -0.1082(3) 0.4361(2) 0.102(2) Uani 1 1 d . . .
O1 O 0.6635(5) 0.1213(2) 0.4197(2) 0.0298(10) Uani 1 1 d . . .
O2 O 0.8015(5) 0.1487(2) 0.3072(2) 0.0302(10) Uani 1 1 d . . .
O3 O 0.2763(5) 0.0135(2) 0.23066(19) 0.0292(10) Uani 1 1 d . . .
O4 O 0.2976(5) 0.0232(2) 0.37048(19) 0.0246(10) Uani 1 1 d . . .
N1 N 0.3660(6) 0.2005(3) 0.3001(2) 0.0256(12) Uani 1 1 d . . .
N2 N 0.3758(7) 0.1841(3) 0.2338(2) 0.0279(12) Uani 1 1 d . . .
N3 N 0.6830(6) -0.0160(2) 0.2506(2) 0.0195(10) Uani 1 1 d . . .
N4 N 0.6779(6) -0.0360(3) 0.3162(2) 0.0226(11) Uani 1 1 d . . .
C1 C 0.2727(7) 0.2599(3) 0.3010(3) 0.0240(14) Uani 1 1 d . . .
C2 C 0.2221(7) 0.2820(3) 0.2344(3) 0.0253(14) Uani 1 1 d . . .
H2 H 0.1554 0.3219 0.2192 0.030 Uiso 1 1 calc R . .
C3 C 0.2895(8) 0.2337(3) 0.1955(3) 0.0296(15) Uani 1 1 d . . .
C4 C 0.2332(7) 0.2892(3) 0.3632(3) 0.0222(13) Uani 1 1 d . . .
C5 C 0.1267(7) 0.3439(3) 0.3721(3) 0.0278(15) Uani 1 1 d . . .
H5 H 0.0692 0.3713 0.3358 0.033 Uiso 1 1 calc R . .
C6 C 0.1122(8) 0.3547(4) 0.4408(3) 0.0381(17) Uani 1 1 d . . .
H6 H 0.0407 0.3896 0.4556 0.046 Uiso 1 1 calc R . .
C7 C 0.2092(9) 0.3111(4) 0.4837(3) 0.0422(18) Uani 1 1 d . . .
H7 H 0.2153 0.3121 0.5317 0.051 Uiso 1 1 calc R . .
C8 C 0.2685(11) 0.2275(4) 0.1208(3) 0.0463(19) Uani 1 1 d . . .
C9 C 0.7535(6) -0.0675(3) 0.2194(3) 0.0161(12) Uani 1 1 d . . .
C10 C 0.7972(7) -0.1229(3) 0.2641(3) 0.0255(14) Uani 1 1 d . . .
H10 H 0.8486 -0.1662 0.2555 0.031 Uiso 1 1 calc R . .
C11 C 0.7482(7) -0.0999(3) 0.3239(3) 0.0219(13) Uani 1 1 d . . .
C12 C 0.7789(7) -0.0611(3) 0.1483(3) 0.0205(13) Uani 1 1 d . . .
C13 C 0.8612(7) -0.1073(3) 0.1101(3) 0.0235(14) Uani 1 1 d . . .
H13 H 0.9099 -0.1507 0.1263 0.028 Uiso 1 1 calc R . .
C14 C 0.8623(8) -0.0805(4) 0.0434(3) 0.0388(17) Uani 1 1 d . . .
H14 H 0.9117 -0.1049 0.0096 0.047 Uiso 1 1 calc R . .
C15 C 0.7872(9) -0.0176(4) 0.0325(3) 0.0428(19) Uani 1 1 d . . .
H15 H 0.7799 0.0075 -0.0091 0.051 Uiso 1 1 calc R . .
C16 C 0.7633(9) -0.1347(4) 0.3896(3) 0.0360(17) Uani 1 1 d . . .
C17 C 0.6584(10) 0.0811(4) 0.4802(3) 0.062(2) Uani 1 1 d . . .
H17A H 0.7675 0.0568 0.4929 0.093 Uiso 1 1 calc R . .
H17B H 0.5657 0.0468 0.4718 0.093 Uiso 1 1 calc R . .
H17C H 0.6385 0.1123 0.5172 0.093 Uiso 1 1 calc R . .
C18 C 0.8015(8) 0.1695(4) 0.4242(3) 0.0423(19) Uani 1 1 d . . .
H18A H 0.9108 0.1446 0.4387 0.051 Uiso 1 1 calc R . .
H18B H 0.7886 0.2056 0.4587 0.051 Uiso 1 1 calc R . .
C19 C 0.8041(9) 0.2030(3) 0.3575(3) 0.0403(18) Uani 1 1 d . . .
H19A H 0.7033 0.2338 0.3460 0.048 Uiso 1 1 calc R . .
H19B H 0.9085 0.2318 0.3589 0.048 Uiso 1 1 calc R . .
C20 C 0.8440(10) 0.1735(4) 0.2447(3) 0.048(2) Uani 1 1 d . . .
H20A H 0.7637 0.2103 0.2266 0.073 Uiso 1 1 calc R . .
H20B H 0.8374 0.1348 0.2120 0.073 Uiso 1 1 calc R . .
H20C H 0.9605 0.1924 0.2522 0.073 Uiso 1 1 calc R . .
C21 C 0.2189(8) 0.0257(4) 0.1608(3) 0.0369(17) Uani 1 1 d . . .
H21A H 0.1968 -0.0191 0.1372 0.055 Uiso 1 1 calc R . .
H21B H 0.3067 0.0514 0.1412 0.055 Uiso 1 1 calc R . .
H21C H 0.1133 0.0533 0.1556 0.055 Uiso 1 1 calc R . .
C22 C 0.1580(7) -0.0245(4) 0.2632(3) 0.0347(17) Uani 1 1 d . . .
H22A H 0.1276 -0.0688 0.2386 0.042 Uiso 1 1 calc R . .
H22B H 0.0523 0.0032 0.2630 0.042 Uiso 1 1 calc R . .
C23 C 0.2371(8) -0.0394(3) 0.3342(3) 0.0304(15) Uani 1 1 d . . .
H23A H 0.1520 -0.0626 0.3583 0.036 Uiso 1 1 calc R . .
H23B H 0.3340 -0.0720 0.3338 0.036 Uiso 1 1 calc R . .
C24 C 0.1620(9) 0.0628(4) 0.3916(4) 0.0442(19) Uani 1 1 d . . .
H24A H 0.0874 0.0808 0.3514 0.066 Uiso 1 1 calc R . .
H24B H 0.2098 0.1020 0.4200 0.066 Uiso 1 1 calc R . .
H24C H 0.0956 0.0327 0.4177 0.066 Uiso 1 1 calc R . .

loop_
_atom_site_aniso_label
_atom_site_aniso_U_11
_atom_site_aniso_U_22
_atom_site_aniso_U_33
_atom_site_aniso_U_23
_atom_site_aniso_U_13
_atom_site_aniso_U_12
Sr1 0.0153(2) 0.0183(3) 0.0185(2) -0.0021(3) 0.0016(2) 0.0004(2)
S1 0.0518(12) 0.0302(10) 0.0297(9) 0.0027(8) 0.0047(8) 0.0107(8)
S2 0.0465(11) 0.0387(11) 0.0278(9) 0.0043(8) 0.0108(8) 0.0082(8)
F1 0.219(7) 0.052(3) 0.033(3) 0.024(2) 0.019(3) 0.008(4)
F2 0.085(4) 0.124(5) 0.038(3) -0.016(3) -0.021(3) -0.008(4)
F3 0.094(4) 0.083(4) 0.034(2) -0.004(2) 0.022(2) 0.018(3)
F4 0.256(9) 0.048(3) 0.062(3) 0.028(3) 0.039(4) 0.051(4)
F5 0.066(4) 0.220(7) 0.092(4) 0.109(5) 0.041(3) 0.028(4)
F6 0.139(5) 0.121(5) 0.031(3) 0.029(3) -0.034(3) -0.046(4)
O1 0.034(3) 0.030(3) 0.023(2) -0.0012(19) -0.0018(19) -0.004(2)
O2 0.030(2) 0.030(3) 0.032(2) -0.006(2) 0.010(2) -0.011(2)
O3 0.020(2) 0.043(3) 0.022(2) -0.003(2) -0.0070(18) -0.011(2)
O4 0.023(2) 0.025(2) 0.028(2) -0.0052(19) 0.0107(18) -0.0015(18)
N1 0.025(3) 0.027(3) 0.025(3) 0.003(2) 0.003(2) 0.008(2)
N2 0.037(3) 0.023(3) 0.024(3) 0.001(2) 0.006(2) 0.000(3)
N3 0.021(3) 0.019(3) 0.019(2) 0.001(2) 0.004(2) 0.004(2)
N4 0.021(3) 0.026(3) 0.019(3) 0.001(2) -0.001(2) 0.000(2)
C1 0.021(3) 0.019(3) 0.031(3) 0.006(3) -0.001(3) -0.004(2)
C2 0.029(4) 0.022(3) 0.023(3) 0.007(3) 0.001(3) 0.002(3)
C3 0.043(4) 0.025(4) 0.020(3) 0.005(3) -0.001(3) -0.009(3)
C4 0.017(3) 0.018(3) 0.030(3) 0.002(3) -0.001(3) -0.008(3)
C5 0.015(3) 0.022(4) 0.046(4) -0.003(3) 0.002(3) -0.002(3)
C6 0.036(4) 0.032(4) 0.050(4) -0.011(4) 0.016(3) 0.002(3)
C7 0.060(5) 0.037(4) 0.033(4) -0.006(3) 0.016(4) 0.002(4)
C8 0.074(6) 0.033(4) 0.031(4) 0.009(3) 0.006(4) 0.001(4)
C9 0.015(3) 0.014(3) 0.018(3) -0.004(2) -0.001(2) -0.002(2)
C10 0.023(3) 0.025(4) 0.031(3) -0.004(3) 0.013(3) 0.000(3)
C11 0.021(3) 0.021(3) 0.023(3) 0.001(2) 0.000(2) 0.001(3)
C12 0.019(3) 0.018(3) 0.024(3) -0.002(2) 0.004(3) -0.004(2)
C13 0.021(3) 0.028(4) 0.024(3) -0.004(3) 0.011(3) -0.006(3)
C14 0.044(4) 0.045(5) 0.028(4) -0.020(4) 0.009(3) -0.008(4)
C15 0.061(5) 0.046(5) 0.025(4) 0.002(3) 0.018(3) -0.004(4)
C16 0.041(4) 0.045(5) 0.024(3) 0.007(3) 0.011(3) 0.005(4)
C17 0.076(6) 0.083(7) 0.023(4) 0.003(4) -0.002(4) -0.018(5)
C18 0.024(4) 0.052(5) 0.049(5) -0.026(4) 0.001(3) -0.006(3)
C19 0.046(5) 0.025(4) 0.051(5) -0.012(3) 0.011(4) -0.015(3)
C20 0.053(5) 0.048(5) 0.047(5) 0.012(4) 0.019(4) -0.011(4)
C21 0.039(4) 0.045(5) 0.024(4) -0.001(3) -0.003(3) -0.014(3)
C22 0.019(4) 0.037(4) 0.046(4) 0.001(3) -0.002(3) -0.006(3)
C23 0.032(4) 0.021(4) 0.038(4) -0.001(3) 0.007(3) -0.010(3)
C24 0.037(4) 0.051(5) 0.047(4) -0.001(4) 0.015(4) 0.001(4)

loop_
_atom_type_symbol
_atom_type_description
_atom_type_scat_dispersion_real
_atom_type_scat_dispersion_imag
_atom_type_scat_source
C C 0.0033 0.0016 'International Tables Vol C Tables 4.2.6.8 and 6.1.1.4'
H H 0.0000 0.0000 'International Tables Vol C Tables 4.2.6.8 and 6.1.1.4'
N N 0.0061 0.0033 'International Tables Vol C Tables 4.2.6.8 and 6.1.1.4'
O O 0.0106 0.0060 'International Tables Vol C Tables 4.2.6.8 and 6.1.1.4'
F F 0.0171 0.0103 'International Tables Vol C Tables 4.2.6.8 and 6.1.1.4'
S S 0.1246 0.1234 'International Tables Vol C Tables 4.2.6.8 and 6.1.1.4'
Sr Sr -1.5307 3.2498 'International Tables Vol C Tables 4.2.6.8 and 6.1.1.4'

loop_
_geom_angle_atom_site_label_1
_geom_angle_atom_site_label_2
_geom_angle_atom_site_label_3
_geom_angle
_geom_angle_site_symmetry_1
_geom_angle_site_symmetry_3
_geom_angle_publ_flag
O1 Sr1 O3 149.18(13) . . ?
O1 Sr1 N4 91.44(14) . . ?
O3 Sr1 N4 86.19(14) . . ?
O1 Sr1 N2 110.75(14) . . ?
O3 Sr1 N2 81.74(15) . . ?
N4 Sr1 N2 153.63(15) . . ?
O1 Sr1 N3 113.68(14) . . ?
O3 Sr1 N3 78.04(14) . . ?
N4 Sr1 N3 30.86(13) . . ?
N2 Sr1 N3 123.02(15) . . ?
O1 Sr1 O2 63.20(13) . . ?
O3 Sr1 O2 147.49(13) . . ?
N4 Sr1 O2 91.36(14) . . ?
N2 Sr1 O2 86.49(15) . . ?
N3 Sr1 O2 83.35(14) . . ?
O1 Sr1 N1 83.95(14) . . ?
O3 Sr1 N1 97.27(14) . . ?
N4 Sr1 N1 175.30(15) . . ?
N2 Sr1 N1 30.82(14) . . ?
N3 Sr1 N1 153.10(15) . . ?
O2 Sr1 N1 87.43(14) . . ?
O1 Sr1 O4 84.43(13) . . ?
O3 Sr1 O4 64.76(12) . . ?
N4 Sr1 O4 86.40(14) . . ?
N2 Sr1 O4 109.07(14) . . ?
N3 Sr1 O4 109.01(14) . . ?
O2 Sr1 O4 147.50(12) . . ?
N1 Sr1 O4 92.18(14) . . ?
C7 S1 C4 92.0(3) . . ?
C15 S2 C12 92.1(3) . . ?
C18 O1 C17 114.5(5) . . ?
C18 O1 Sr1 119.3(4) . . ?
C17 O1 Sr1 122.4(4) . . ?
C20 O2 C19 112.8(5) . . ?
C20 O2 Sr1 117.4(4) . . ?
C19 O2 Sr1 107.8(3) . . ?
C21 O3 C22 113.5(4) . . ?
C21 O3 Sr1 124.7(4) . . ?
C22 O3 Sr1 119.4(3) . . ?
C24 O4 C23 112.3(5) . . ?
C24 O4 Sr1 121.4(4) . . ?
C23 O4 Sr1 106.9(3) . . ?
C1 N1 N2 108.3(5) . . ?
C1 N1 Sr1 174.2(4) . . ?
N2 N1 Sr1 73.9(3) . . ?
C3 N2 N1 106.8(5) . . ?
C3 N2 Sr1 174.5(4) . . ?
N1 N2 Sr1 75.2(3) . . ?
C9 N3 N4 108.1(4) . . ?
C9 N3 Sr1 174.2(4) . . ?
N4 N3 Sr1 74.0(3) . . ?
C11 N4 N3 107.0(4) . . ?
C11 N4 Sr1 174.9(4) . . ?
N3 N4 Sr1 75.1(3) . . ?
N1 C1 C2 108.7(5) . . ?
N1 C1 C4 121.8(5) . . ?
C2 C1 C4 129.4(6) . . ?
C3 C2 C1 104.7(5) . . ?
N2 C3 C2 111.5(5) . . ?
N2 C3 C8 119.2(6) . . ?
C2 C3 C8 129.2(6) . . ?
C5 C4 C1 128.8(5) . . ?
C5 C4 S1 110.3(5) . . ?
C1 C4 S1 120.8(4) . . ?
C4 C5 C6 112.4(6) . . ?
C7 C6 C5 113.7(6) . . ?
C6 C7 S1 111.6(5) . . ?
F3 C8 F1 107.1(7) . . ?
F3 C8 F2 105.8(6) . . ?
F1 C8 F2 106.0(7) . . ?
F3 C8 C3 115.0(6) . . ?
F1 C8 C3 110.6(6) . . ?
F2 C8 C3 111.9(6) . . ?
N3 C9 C10 110.3(5) . . ?
N3 C9 C12 121.1(5) . . ?
C10 C9 C12 128.6(5) . . ?
C11 C10 C9 103.5(5) . . ?
N4 C11 C10 111.1(5) . . ?
N4 C11 C16 119.6(5) . . ?
C10 C11 C16 129.3(6) . . ?
C13 C12 C9 128.3(5) . . ?
C13 C12 S2 111.4(4) . . ?
C9 C12 S2 120.3(4) . . ?
C12 C13 C14 110.5(6) . . ?
C15 C14 C13 114.0(6) . . ?
C14 C15 S2 112.0(5) . . ?
F4 C16 F5 105.4(7) . . ?
F4 C16 F6 104.8(6) . . ?
F5 C16 F6 104.7(6) . . ?
F4 C16 C11 112.6(6) . . ?
F5 C16 C11 114.2(6) . . ?
F6 C16 C11 114.3(6) . . ?
O1 C18 C19 110.0(5) . . ?
O2 C19 C18 108.0(5) . . ?
O3 C22 C23 108.8(5) . . ?
O4 C23 C22 112.1(5) . . ?

loop_
_geom_bond_atom_site_label_1
_geom_bond_atom_site_label_2
_geom_bond_distance
_geom_bond_site_symmetry_2
_geom_bond_publ_flag
Sr1 O1 2.549(4) . ?
Sr1 O3 2.560(4) . ?
Sr1 N4 2.562(5) . ?
Sr1 N2 2.568(5) . ?
Sr1 N3 2.574(5) . ?
Sr1 O2 2.581(4) . ?
Sr1 N1 2.584(5) . ?
Sr1 O4 2.606(4) . ?
S1 C7 1.703(7) . ?
S1 C4 1.730(6) . ?
S2 C15 1.699(7) . ?
S2 C12 1.719(6) . ?
F1 C8 1.333(8) . ?
F2 C8 1.337(9) . ?
F3 C8 1.308(8) . ?
F4 C16 1.295(8) . ?
F5 C16 1.298(7) . ?
F6 C16 1.302(8) . ?
O1 C18 1.421(7) . ?
O1 C17 1.433(7) . ?
O2 C20 1.420(7) . ?
O2 C19 1.440(7) . ?
O3 C21 1.414(6) . ?
O3 C22 1.418(7) . ?
O4 C24 1.428(7) . ?
O4 C23 1.443(7) . ?
N1 C1 1.358(7) . ?
N1 N2 1.369(6) . ?
N2 C3 1.337(7) . ?
N3 C9 1.333(6) . ?
N3 N4 1.367(6) . ?
N4 C11 1.341(7) . ?
C1 C2 1.390(8) . ?
C1 C4 1.437(8) . ?
C2 C3 1.366(8) . ?
C3 C8 1.474(9) . ?
C4 C5 1.373(8) . ?
C5 C6 1.404(9) . ?
C6 C7 1.347(9) . ?
C9 C10 1.392(8) . ?
C9 C12 1.465(7) . ?
C10 C11 1.377(8) . ?
C11 C16 1.457(8) . ?
C12 C13 1.391(8) . ?
C13 C14 1.425(8) . ?
C14 C15 1.346(9) . ?
C18 C19 1.478(9) . ?
C22 C23 1.482(8) . ?
